data_4081679
loop_
_publ_author_name
'Teets, Thomas S.'
'Labinger, Jay A.'
'Bercaw, John E.'

_publ_section_title
;
 A Thermodynamic Analysis of Rhenium(I)--Formyl C--H Bond Formation via
 Base-Assisted Heterolytic H2Cleavage in the Secondary Coordination Sphere
;
_journal_issue 19
_journal_name_full Organometallics
_journal_page_first 5530
_journal_paper_doi 10.1021/om400810v
_journal_volume 32
_journal_year 2013
_chemical_formula_sum 'C31 H30 F3 N O9 P Re S'
_chemical_formula_weight 866.79
_chemical_name_systematic
; 
 ? 
;
_space_group_IT_number 2
_symmetry_cell_setting triclinic
_symmetry_space_group_name_Hall '-P 1'
_symmetry_space_group_name_H-M 'P -1'
_atom_sites_solution_hydrogens geom
_atom_sites_solution_primary direct
_atom_sites_solution_secondary difmap
_audit_creation_method SHELXL-97
_cell_angle_alpha 97.170(2)
_cell_angle_beta 114.524(2)
_cell_angle_gamma 98.649(2)
_cell_formula_units_Z 2
_cell_length_a 11.7178(5)
_cell_length_b 12.2209(4)
_cell_length_c 13.1459(5)
_cell_measurement_reflns_used 9991
_cell_measurement_temperature 100(2)
_cell_measurement_theta_max 39.60
_cell_measurement_theta_min 2.56
_cell_volume 1656.12(11)
_computing_cell_refinement 'Bruker SAINT'
_computing_data_collection 'Bruker APEX2'
_computing_data_reduction 'Bruker SAINT'
_computing_molecular_graphics 'Bruker SHELXTL'
_computing_publication_material 'Bruker SHELXTL'
_computing_structure_refinement 'SHELXL-97 (Sheldrick, 2008)'
_computing_structure_solution 'SHELXS-97 (Sheldrick, 2008)'
_diffrn_ambient_temperature 100(2)
_diffrn_measured_fraction_theta_full 1.000
_diffrn_measured_fraction_theta_max 1.000
_diffrn_measurement_device_type 'Bruker APEX-II CCD'
_diffrn_measurement_method '\f and \w scans'
_diffrn_radiation_monochromator graphite
_diffrn_radiation_source 'fine-focus sealed tube'
_diffrn_radiation_type MoK\a
_diffrn_radiation_wavelength 0.71073
_diffrn_reflns_av_R_equivalents 0.0560
_diffrn_reflns_av_sigmaI/netI 0.0350
_diffrn_reflns_limit_h_max 20
_diffrn_reflns_limit_h_min -20
_diffrn_reflns_limit_k_max 21
_diffrn_reflns_limit_k_min -21
_diffrn_reflns_limit_l_max 23
_diffrn_reflns_limit_l_min -23
_diffrn_reflns_number 163818
_diffrn_reflns_theta_full 39.39
_diffrn_reflns_theta_max 39.39
_diffrn_reflns_theta_min 1.96
_exptl_absorpt_coefficient_mu 3.850
_exptl_absorpt_correction_T_max 0.6344
_exptl_absorpt_correction_T_min 0.2883
_exptl_absorpt_correction_type multi-scan
_exptl_absorpt_process_details sadabs
_exptl_crystal_colour colourless
_exptl_crystal_density_diffrn 1.738
_exptl_crystal_density_method 'not measured'
_exptl_crystal_description needle
_exptl_crystal_F_000 856
_exptl_crystal_size_max 0.43
_exptl_crystal_size_mid 0.15
_exptl_crystal_size_min 0.13
_refine_diff_density_max 1.979
_refine_diff_density_min -3.410
_refine_diff_density_rms 0.145
_refine_ls_extinction_method none
_refine_ls_goodness_of_fit_ref 1.015
_refine_ls_hydrogen_treatment constr
_refine_ls_matrix_type full
_refine_ls_number_parameters 426
_refine_ls_number_reflns 19736
_refine_ls_number_restraints 0
_refine_ls_restrained_S_all 1.015
_refine_ls_R_factor_all 0.0368
_refine_ls_R_factor_gt 0.0255
_refine_ls_shift/su_max 0.004
_refine_ls_shift/su_mean 0.000
_refine_ls_structure_factor_coef Fsqd
_refine_ls_weighting_details 'calc w=1/[\s^2^(Fo^2^)+(0.0203P)^2^+1.2280P] where P=(Fo^2^+2Fc^2^)/3'
_refine_ls_weighting_scheme calc
_refine_ls_wR_factor_gt 0.0494
_refine_ls_wR_factor_ref 0.0528
_reflns_number_gt 17004
_reflns_number_total 19736
_reflns_threshold_expression >2sigma(I)
_cod_data_source_file om400810v_si_002.cif
_cod_data_source_block 2
_cod_depositor_comments
;
The following automatic conversions were performed:

'_symmetry_cell_setting' value 'Triclinic' changed to 'triclinic'
according to /home/saulius/struct/CIF-dictionaries/cif_core.dic
dictionary named 'cif_core.dic' version 2.4.2 from 2011-04-26.

Automatic conversion script
Id: cif_fix_values 1891 2012-01-12 08:04:46Z andrius 
;
_cod_original_sg_symbol_H-M P-1
_cod_database_code 4081679

loop_
_symmetry_equiv_pos_as_xyz
'x, y, z'
'-x, -y, -z'

loop_
_atom_site_label
_atom_site_type_symbol
_atom_site_fract_x
_atom_site_fract_y
_atom_site_fract_z
_atom_site_U_iso_or_equiv
_atom_site_adp_type
_atom_site_occupancy
_atom_site_symmetry_multiplicity
_atom_site_calc_flag
_atom_site_refinement_flags
S1 S 1.17726(4) 0.66505(3) 0.38249(3) 0.01639(6) Uani 1 1 d .
N1 N 1.34862(13) 0.84660(12) 0.84729(12) 0.0179(2) Uani 1 1 d .
P1 P 0.92835(3) 0.85855(3) 0.71967(3) 0.00995(5) Uani 1 1 d .
Re1 Re 0.857074(5) 0.737367(4) 0.526687(4) 0.00993(1) Uani 1 1 d .
O1 O 0.77747(13) 0.58277(10) 0.28980(10) 0.0220(2) Uani 1 1 d .
O1S O 0.51327(15) 0.62853(15) 0.26617(15) 0.0383(4) Uani 1 1 d .
O2 O 0.62888(12) 0.59414(11) 0.55418(12) 0.0245(2) Uani 1 1 d .
O3 O 0.65696(13) 0.87634(11) 0.39958(10) 0.0229(2) Uani 1 1 d .
O4 O 1.06650(12) 0.90268(10) 0.49463(10) 0.0180(2) Uani 1 1 d .
O5 O 1.04777(12) 0.58001(10) 0.63108(11) 0.0201(2) Uani 1 1 d .
O6 O 1.10700(15) 0.66108(12) 0.44981(15) 0.0327(3) Uani 1 1 d .
O7 O 1.18484(15) 0.55675(11) 0.33166(14) 0.0327(3) Uani 1 1 d .
O8 O 1.15371(14) 0.74628(12) 0.30999(11) 0.0282(3) Uani 1 1 d .
C1 C 0.80526(15) 0.63926(12) 0.37536(13) 0.0151(2) Uani 1 1 d .
C1S C 0.4628(3) 0.5101(2) 0.2446(2) 0.0438(6) Uani 1 1 d .
H1S1 H 0.4044 0.4945 0.2806 0.053 Uiso 1 1 calc R
H1S2 H 0.5333 0.4700 0.2756 0.053 Uiso 1 1 calc R
C2 C 0.71330(15) 0.64271(13) 0.54614(13) 0.0160(2) Uani 1 1 d .
C2S C 0.3900(3) 0.4721(2) 0.1157(3) 0.0538(7) Uani 1 1 d .
H2S1 H 0.3110 0.4133 0.0933 0.065 Uiso 1 1 calc R
H2S2 H 0.4444 0.4421 0.0833 0.065 Uiso 1 1 calc R
C3 C 0.73064(15) 0.82840(13) 0.44829(12) 0.0154(2) Uani 1 1 d .
C3S C 0.3570(3) 0.5808(2) 0.0762(2) 0.0450(6) Uani 1 1 d .
H3S1 H 0.3970 0.6015 0.0261 0.054 Uiso 1 1 calc R
H3S2 H 0.2627 0.5718 0.0343 0.054 Uiso 1 1 calc R
C4 C 0.99334(14) 0.84060(12) 0.50616(12) 0.0133(2) Uani 1 1 d .
C4S C 0.4120(2) 0.6690(2) 0.1856(2) 0.0366(5) Uani 1 1 d .
H4S1 H 0.4459 0.7434 0.1742 0.044 Uiso 1 1 calc R
H4S2 H 0.3454 0.6770 0.2121 0.044 Uiso 1 1 calc R
C5 C 0.97984(14) 0.63665(12) 0.59557(12) 0.0139(2) Uani 1 1 d .
C6 C 1.34191(18) 0.72425(16) 0.49007(15) 0.0231(3) Uani 1 1 d .
C11 C 0.79613(13) 0.91371(11) 0.73039(12) 0.0122(2) Uani 1 1 d .
C12 C 0.73635(14) 0.98472(12) 0.65922(12) 0.0140(2) Uani 1 1 d .
H12 H 0.7675 1.0081 0.6074 0.017 Uiso 1 1 calc R
C13 C 0.63155(15) 1.02114(13) 0.66409(14) 0.0181(3) Uani 1 1 d .
H13 H 0.5919 1.0698 0.6161 0.022 Uiso 1 1 calc R
C14 C 0.58466(15) 0.98677(14) 0.73866(15) 0.0203(3) Uani 1 1 d .
H14 H 0.5127 1.0115 0.7414 0.024 Uiso 1 1 calc R
C15 C 0.64277(16) 0.91628(14) 0.80921(15) 0.0201(3) Uani 1 1 d .
H15 H 0.6105 0.8929 0.8603 0.024 Uiso 1 1 calc R
C16 C 0.74821(15) 0.87946(13) 0.80577(13) 0.0163(2) Uani 1 1 d .
H16 H 0.7877 0.8312 0.8544 0.020 Uiso 1 1 calc R
C21 C 0.98189(14) 0.79131(12) 0.84217(11) 0.0122(2) Uani 1 1 d .
C22 C 0.94103(17) 0.67549(13) 0.82952(13) 0.0175(3) Uani 1 1 d .
H22 H 0.8893 0.6294 0.7555 0.021 Uiso 1 1 calc R
C23 C 0.9759(2) 0.62694(14) 0.92557(14) 0.0246(3) Uani 1 1 d .
H23 H 0.9478 0.5478 0.9167 0.029 Uiso 1 1 calc R
C24 C 1.05152(18) 0.69353(15) 1.03390(14) 0.0221(3) Uani 1 1 d .
H24 H 1.0750 0.6602 1.0992 0.027 Uiso 1 1 calc R
C25 C 1.09283(16) 0.80927(14) 1.04660(12) 0.0180(3) Uani 1 1 d .
H25 H 1.1454 0.8549 1.1207 0.022 Uiso 1 1 calc R
C26 C 1.05766(15) 0.85864(13) 0.95147(12) 0.0154(2) Uani 1 1 d .
H26 H 1.0851 0.9380 0.9607 0.018 Uiso 1 1 calc R
C30 C 1.21819(14) 0.84935(13) 0.76640(12) 0.0148(2) Uani 1 1 d .
H30A H 1.1557 0.7938 0.7773 0.018 Uiso 1 1 calc R
H30B H 1.2078 0.8258 0.6876 0.018 Uiso 1 1 calc R
C31 C 1.06282(13) 0.98009(11) 0.76075(11) 0.0116(2) Uani 1 1 d .
C32 C 1.04311(14) 1.08996(12) 0.77470(13) 0.0146(2) Uani 1 1 d .
H32 H 0.9601 1.1005 0.7627 0.018 Uiso 1 1 calc R
C33 C 1.14254(16) 1.18404(13) 0.80582(14) 0.0188(3) Uani 1 1 d .
H33 H 1.1276 1.2581 0.8156 0.023 Uiso 1 1 calc R
C34 C 1.26358(16) 1.16929(14) 0.82254(15) 0.0212(3) Uani 1 1 d .
H34 H 1.3320 1.2331 0.8431 0.025 Uiso 1 1 calc R
C35 C 1.28413(15) 1.06029(14) 0.80890(14) 0.0187(3) Uani 1 1 d .
H35 H 1.3673 1.0509 0.8203 0.022 Uiso 1 1 calc R
C36 C 1.18670(14) 0.96463(12) 0.77903(12) 0.0134(2) Uani 1 1 d .
C101 C 1.36266(19) 0.86456(18) 0.96412(15) 0.0277(4) Uani 1 1 d .
H10A H 1.3429 0.9373 0.9830 0.041 Uiso 1 1 calc R
H10B H 1.4513 0.8649 1.0170 0.041 Uiso 1 1 calc R
H10C H 1.3032 0.8035 0.9708 0.041 Uiso 1 1 calc R
C102 C 1.37440(18) 0.73659(15) 0.81866(16) 0.0242(3) Uani 1 1 d .
H10D H 1.4616 0.7342 0.8726 0.036 Uiso 1 1 calc R
H10E H 1.3669 0.7248 0.7408 0.036 Uiso 1 1 calc R
H10F H 1.3119 0.6768 0.8233 0.036 Uiso 1 1 calc R
F1 F 1.35041(13) 0.82535(11) 0.54845(11) 0.0394(3) Uani 1 1 d .
F2 F 1.38237(15) 0.65705(14) 0.56447(11) 0.0444(4) Uani 1 1 d .
F3 F 1.42418(12) 0.73842(12) 0.44463(12) 0.0348(3) Uani 1 1 d .

loop_
_atom_site_aniso_label
_atom_site_aniso_U_11
_atom_site_aniso_U_22
_atom_site_aniso_U_33
_atom_site_aniso_U_23
_atom_site_aniso_U_13
_atom_site_aniso_U_12
S1 0.01739(15) 0.01166(14) 0.02062(16) -0.00025(12) 0.00985(13) 0.00337(12)
N1 0.0126(5) 0.0214(6) 0.0188(6) 0.0044(5) 0.0049(4) 0.0068(5)
P1 0.01094(14) 0.00933(13) 0.01039(13) 0.00182(10) 0.00521(11) 0.00335(11)
Re1 0.01112(2) 0.00963(2) 0.00970(2) 0.00179(1) 0.00469(2) 0.00415(1)
O1 0.0265(6) 0.0200(5) 0.0171(5) -0.0009(4) 0.0076(4) 0.0082(5)
O1S 0.0288(7) 0.0396(9) 0.0407(9) 0.0143(7) 0.0065(6) 0.0125(7)
O2 0.0185(5) 0.0253(6) 0.0328(7) 0.0111(5) 0.0132(5) 0.0040(5)
O3 0.0254(6) 0.0259(6) 0.0183(5) 0.0070(4) 0.0066(5) 0.0156(5)
O4 0.0205(5) 0.0163(5) 0.0194(5) 0.0045(4) 0.0108(4) 0.0038(4)
O5 0.0197(5) 0.0169(5) 0.0243(5) 0.0065(4) 0.0081(4) 0.0087(4)
O6 0.0368(8) 0.0244(6) 0.0522(9) 0.0051(6) 0.0356(7) 0.0056(6)
O7 0.0351(8) 0.0157(5) 0.0461(8) -0.0083(5) 0.0215(7) 0.0040(5)
O8 0.0302(7) 0.0281(6) 0.0218(6) 0.0095(5) 0.0046(5) 0.0105(5)
C1 0.0161(6) 0.0142(6) 0.0159(6) 0.0036(5) 0.0069(5) 0.0063(5)
C1S 0.0444(13) 0.0429(13) 0.0433(13) 0.0251(11) 0.0146(11) 0.0083(11)
C2 0.0162(6) 0.0152(6) 0.0164(6) 0.0037(5) 0.0062(5) 0.0056(5)
C2S 0.0616(18) 0.0401(14) 0.0514(16) 0.0113(12) 0.0140(14) 0.0195(13)
C3 0.0180(6) 0.0159(6) 0.0132(5) 0.0025(5) 0.0072(5) 0.0060(5)
C3S 0.0536(15) 0.0529(15) 0.0336(11) 0.0151(10) 0.0167(11) 0.0292(13)
C4 0.0163(6) 0.0131(5) 0.0114(5) 0.0025(4) 0.0062(5) 0.0057(5)
C4S 0.0330(10) 0.0437(12) 0.0352(11) 0.0142(9) 0.0121(9) 0.0186(9)
C5 0.0153(6) 0.0125(5) 0.0136(5) 0.0019(4) 0.0063(5) 0.0031(5)
C6 0.0228(7) 0.0263(8) 0.0185(7) 0.0041(6) 0.0068(6) 0.0083(6)
C11 0.0117(5) 0.0115(5) 0.0147(5) 0.0010(4) 0.0072(4) 0.0035(4)
C12 0.0137(6) 0.0134(5) 0.0146(5) 0.0012(4) 0.0059(5) 0.0045(4)
C13 0.0143(6) 0.0175(6) 0.0201(6) 0.0000(5) 0.0056(5) 0.0060(5)
C14 0.0135(6) 0.0211(7) 0.0254(7) -0.0020(6) 0.0094(6) 0.0045(5)
C15 0.0173(6) 0.0217(7) 0.0253(7) 0.0016(6) 0.0147(6) 0.0028(5)
C16 0.0167(6) 0.0158(6) 0.0196(6) 0.0030(5) 0.0113(5) 0.0032(5)
C21 0.0147(5) 0.0128(5) 0.0106(5) 0.0028(4) 0.0064(4) 0.0048(4)
C22 0.0266(7) 0.0126(6) 0.0129(5) 0.0035(4) 0.0076(5) 0.0054(5)
C23 0.0403(10) 0.0159(6) 0.0176(7) 0.0067(5) 0.0115(7) 0.0077(7)
C24 0.0317(9) 0.0230(7) 0.0141(6) 0.0082(5) 0.0097(6) 0.0106(6)
C25 0.0194(7) 0.0233(7) 0.0108(5) 0.0024(5) 0.0063(5) 0.0054(5)
C26 0.0158(6) 0.0166(6) 0.0128(5) 0.0012(5) 0.0063(5) 0.0025(5)
C30 0.0135(6) 0.0164(6) 0.0138(5) 0.0012(4) 0.0051(5) 0.0054(5)
C31 0.0123(5) 0.0113(5) 0.0117(5) 0.0022(4) 0.0059(4) 0.0025(4)
C32 0.0158(6) 0.0121(5) 0.0176(6) 0.0034(4) 0.0087(5) 0.0038(5)
C33 0.0192(7) 0.0126(6) 0.0246(7) 0.0019(5) 0.0105(6) 0.0024(5)
C34 0.0176(7) 0.0164(6) 0.0283(8) 0.0020(6) 0.0112(6) -0.0004(5)
C35 0.0137(6) 0.0188(6) 0.0239(7) 0.0017(5) 0.0098(5) 0.0023(5)
C36 0.0130(5) 0.0150(6) 0.0134(5) 0.0021(4) 0.0067(4) 0.0042(4)
C101 0.0241(8) 0.0373(10) 0.0157(7) 0.0041(6) 0.0023(6) 0.0107(7)
C102 0.0222(8) 0.0246(8) 0.0301(8) 0.0091(6) 0.0120(7) 0.0134(6)
F1 0.0358(7) 0.0331(6) 0.0299(6) -0.0144(5) 0.0046(5) 0.0000(5)
F2 0.0505(8) 0.0619(10) 0.0273(6) 0.0237(6) 0.0129(6) 0.0322(7)
F3 0.0206(5) 0.0454(7) 0.0417(7) 0.0121(6) 0.0156(5) 0.0085(5)

loop_
_atom_type_symbol
_atom_type_description
_atom_type_scat_dispersion_real
_atom_type_scat_dispersion_imag
_atom_type_scat_source
C C 0.0033 0.0016 'International Tables Vol C Tables 4.2.6.8 and 6.1.1.4'
H H 0.0000 0.0000 'International Tables Vol C Tables 4.2.6.8 and 6.1.1.4'
N N 0.0061 0.0033 'International Tables Vol C Tables 4.2.6.8 and 6.1.1.4'
O O 0.0106 0.0060 'International Tables Vol C Tables 4.2.6.8 and 6.1.1.4'
F F 0.0171 0.0103 'International Tables Vol C Tables 4.2.6.8 and 6.1.1.4'
P P 0.1023 0.0942 'International Tables Vol C Tables 4.2.6.8 and 6.1.1.4'
S S 0.1246 0.1234 'International Tables Vol C Tables 4.2.6.8 and 6.1.1.4'
Re Re -1.0185 7.2310 'International Tables Vol C Tables 4.2.6.8 and 6.1.1.4'

loop_
_geom_angle_atom_site_label_1
_geom_angle_atom_site_label_2
_geom_angle_atom_site_label_3
_geom_angle
O6 S1 O7 115.25(9)
O6 S1 O8 115.28(9)
O7 S1 O8 115.33(9)
O6 S1 C6 102.48(9)
O7 S1 C6 102.81(9)
O8 S1 C6 102.90(9)
C101 N1 C102 109.16(14)
C101 N1 C30 110.78(13)
C102 N1 C30 109.11(13)
C21 P1 C11 101.73(6)
C21 P1 C31 102.89(7)
C11 P1 C31 107.22(6)
C21 P1 Re1 117.48(5)
C11 P1 Re1 111.34(5)
C31 P1 Re1 114.87(4)
C1 Re1 C3 88.72(6)
C1 Re1 C4 90.27(6)
C3 Re1 C4 89.34(6)
C1 Re1 C2 91.20(6)
C3 Re1 C2 86.86(6)
C4 Re1 C2 175.89(6)
C1 Re1 C5 87.25(6)
C3 Re1 C5 175.90(6)
C4 Re1 C5 91.41(6)
C2 Re1 C5 92.50(6)
C1 Re1 P1 178.25(4)
C3 Re1 P1 92.96(4)
C4 Re1 P1 89.25(4)
C2 Re1 P1 89.39(4)
C5 Re1 P1 91.09(4)
C1S O1S C4S 104.33(18)
O1 C1 Re1 178.93(14)
O1S C1S C2S 105.9(2)
O2 C2 Re1 175.99(14)
C1S C2S C3S 103.2(2)
O3 C3 Re1 176.94(13)
C4S C3S C2S 104.4(2)
O4 C4 Re1 176.54(12)
O1S C4S C3S 105.16(19)
O5 C5 Re1 178.24(13)
F3 C6 F2 106.96(15)
F3 C6 F1 107.57(16)
F2 C6 F1 108.12(16)
F3 C6 S1 112.39(13)
F2 C6 S1 111.36(14)
F1 C6 S1 110.25(12)
C12 C11 C16 119.07(13)
C12 C11 P1 120.87(11)
C16 C11 P1 119.95(11)
C13 C12 C11 120.24(14)
C14 C13 C12 120.34(15)
C15 C14 C13 119.92(14)
C14 C15 C16 120.46(15)
C15 C16 C11 119.97(15)
C22 C21 C26 119.69(13)
C22 C21 P1 120.95(11)
C26 C21 P1 119.20(11)
C21 C22 C23 119.97(14)
C24 C23 C22 120.38(16)
C23 C24 C25 119.69(15)
C24 C25 C26 120.38(14)
C25 C26 C21 119.89(14)
N1 C30 C36 113.63(12)
C32 C31 C36 119.25(13)
C32 C31 P1 119.65(11)
C36 C31 P1 121.10(10)
C33 C32 C31 121.31(14)
C34 C33 C32 119.63(14)
C33 C34 C35 119.47(15)
C36 C35 C34 122.10(14)
C35 C36 C31 118.22(13)
C35 C36 C30 118.37(13)
C31 C36 C30 123.40(13)

loop_
_geom_bond_atom_site_label_1
_geom_bond_atom_site_label_2
_geom_bond_distance
S1 O6 1.4377(14)
S1 O7 1.4388(13)
S1 O8 1.4388(14)
S1 C6 1.8181(19)
N1 C101 1.459(2)
N1 C102 1.460(2)
N1 C30 1.4639(19)
P1 C21 1.8190(14)
P1 C11 1.8294(14)
P1 C31 1.8358(14)
P1 Re1 2.5016(4)
Re1 C1 1.9866(15)
Re1 C3 2.0023(15)
Re1 C4 2.0127(15)
Re1 C2 2.0217(16)
Re1 C5 2.0331(14)
O1 C1 1.1324(18)
O1S C1S 1.423(3)
O1S C4S 1.428(3)
O2 C2 1.126(2)
O3 C3 1.1339(18)
O4 C4 1.1289(19)
O5 C5 1.1263(18)
C1S C2S 1.517(4)
C2S C3S 1.530(4)
C3S C4S 1.510(4)
C6 F3 1.330(2)
C6 F2 1.337(2)
C6 F1 1.337(2)
C11 C12 1.400(2)
C11 C16 1.402(2)
C12 C13 1.390(2)
C13 C14 1.386(2)
C14 C15 1.385(2)
C15 C16 1.393(2)
C21 C22 1.390(2)
C21 C26 1.3986(19)
C22 C23 1.395(2)
C23 C24 1.386(2)
C24 C25 1.390(2)
C25 C26 1.390(2)
C30 C36 1.516(2)
C31 C32 1.3989(19)
C31 C36 1.416(2)
C32 C33 1.390(2)
C33 C34 1.386(2)
C34 C35 1.392(2)
C35 C36 1.392(2)
